data_2204441
loop_
_publ_author_name
'N\"ather, Christian'
'Beck, Andreas'

_publ_section_title
;
 Redetermination of
 <i>catena</i>-Poly[[(4-methylpyridine-\k<i>N</i>)silver(I)]-\m~3~-bromo]
;
_journal_issue 11
_journal_name_full 'Acta Crystallographica Section E'
_journal_page_first m1608
_journal_page_last m1610
_journal_paper_doi 10.1107/S1600536804025139
_journal_volume 60
_journal_year 2004
_chemical_formula_iupac '[Ag Br (C6 H7 N1)]'
_chemical_formula_moiety 'C6 H7 Ag Br N'
_chemical_formula_sum 'C6 H7 Ag Br N'
_chemical_formula_weight 280.91
_chemical_name_common Silver(I)bromide-4-methylpyridine
_chemical_name_systematic
;
catena-Poly[[(4-methylpyridine-\kN)silver(I)]-\m~3~bromo]
;
_space_group_IT_number 14
_symmetry_cell_setting monoclinic
_symmetry_space_group_name_Hall '-P 2yn'
_symmetry_space_group_name_H-M 'P 1 21/n 1'
_atom_sites_solution_hydrogens geom
_atom_sites_solution_primary direct
_atom_sites_solution_secondary difmap
_audit_creation_method SHELXL-97
_cell_angle_alpha 90.00
_cell_angle_beta 99.550(8)
_cell_angle_gamma 90.00
_cell_formula_units_Z 8
_cell_length_a 8.8523(6)
_cell_length_b 17.8849(10)
_cell_length_c 9.9601(7)
_cell_measurement_reflns_used 7718
_cell_measurement_temperature 170(2)
_cell_measurement_theta_max 28
_cell_measurement_theta_min 2.5
_cell_volume 1555.05(18)
_computing_cell_refinement 'IPDS Program Package'
_computing_data_collection 'IPDS Program Package (Stoe & Cie, 1998)'
_computing_data_reduction 'IPDS Program Package'
_computing_molecular_graphics 'XP in SHELXTL (Bruker, 1998)'
_computing_publication_material 'CIFTAB in SHELXTL'
_computing_structure_refinement 'SHELXL97 (Sheldrick, 1997)'
_computing_structure_solution 'SHELXS97 (Sheldrick, 1997'
_diffrn_ambient_temperature 170(2)
_diffrn_measured_fraction_theta_full 0.942
_diffrn_measured_fraction_theta_max 0.942
_diffrn_measurement_device_type 'Stoe IPDS'
_diffrn_measurement_method \f
_diffrn_radiation_monochromator graphite
_diffrn_radiation_source 'fine-focus sealed tube'
_diffrn_radiation_type MoK\a
_diffrn_radiation_wavelength 0.71073
_diffrn_reflns_av_R_equivalents 0.0456
_diffrn_reflns_av_sigmaI/netI 0.0343
_diffrn_reflns_limit_h_max 11
_diffrn_reflns_limit_h_min -11
_diffrn_reflns_limit_k_max 23
_diffrn_reflns_limit_k_min -23
_diffrn_reflns_limit_l_max 13
_diffrn_reflns_limit_l_min -13
_diffrn_reflns_number 13360
_diffrn_reflns_theta_full 27.98
_diffrn_reflns_theta_max 27.98
_diffrn_reflns_theta_min 2.60
_diffrn_standards_decay_% 0
_diffrn_standards_interval_time 0
_diffrn_standards_number 0
_exptl_absorpt_coefficient_mu 7.641
_exptl_absorpt_correction_T_max 0.502
_exptl_absorpt_correction_T_min 0.444
_exptl_absorpt_correction_type numerical
_exptl_absorpt_process_details '(X-SHAPE; Stoe & Cie, 1998)'
_exptl_crystal_colour colourless
_exptl_crystal_density_diffrn 2.400
_exptl_crystal_density_method 'not measured'
_exptl_crystal_description block
_exptl_crystal_F_000 1056
_exptl_crystal_size_max 0.11
_exptl_crystal_size_mid 0.09
_exptl_crystal_size_min 0.09
_refine_diff_density_max 0.609
_refine_diff_density_min -0.689
_refine_ls_extinction_coef 0.00093(17)
_refine_ls_extinction_expression Fc^*^=kFc[1+0.001xFc^2^\l^3^/sin(2\q)]^-1/4^
_refine_ls_extinction_method SHELXL97
_refine_ls_goodness_of_fit_ref 0.925
_refine_ls_hydrogen_treatment constr
_refine_ls_matrix_type full
_refine_ls_number_parameters 166
_refine_ls_number_reflns 3523
_refine_ls_number_restraints 0
_refine_ls_restrained_S_all 0.925
_refine_ls_R_factor_all 0.0641
_refine_ls_R_factor_gt 0.0318
_refine_ls_shift/su_max 0.001
_refine_ls_shift/su_mean 0.000
_refine_ls_structure_factor_coef Fsqd
_refine_ls_weighting_details 'calc w = 1/[\s^2^(Fo^2^)+(0.0395P)^2^] where P = (Fo^2^+2Fc^2^)/3'
_refine_ls_weighting_scheme calc
_refine_ls_wR_factor_gt 0.0676
_refine_ls_wR_factor_ref 0.0783
_reflns_number_gt 2208
_reflns_number_total 3523
_reflns_threshold_expression I>2\s(I)
_cod_data_source_file bt6539.cif
_cod_data_source_block I
_cod_original_cell_volume 1555.05(17)
_cod_original_sg_symbol_H-M 'P 21/n'
_cod_database_code 2204441
_cod_database_fobs_code 2204441

loop_
_symmetry_equiv_pos_as_xyz
'x, y, z'
'-x+1/2, y+1/2, -z+1/2'
'-x, -y, -z'
'x-1/2, -y-1/2, z-1/2'

loop_
_atom_site_label
_atom_site_fract_x
_atom_site_fract_y
_atom_site_fract_z
_atom_site_U_iso_or_equiv
_atom_site_adp_type
_atom_site_calc_flag
_atom_site_refinement_flags
_atom_site_occupancy
_atom_site_type_symbol
Ag1 0.85489(5) 0.48457(2) 0.39523(4) 0.03276(13) Uani d . 1 Ag
Ag2 0.64810(5) 0.51009(2) 0.61457(4) 0.03233(12) Uani d . 1 Ag
Br1 0.59663(6) 0.40156(3) 0.40068(5) 0.02656(13) Uani d . 1 Br
Br2 0.89576(6) 0.59790(3) 0.59770(5) 0.02666(13) Uani d . 1 Br
N1 0.7784(5) 0.5661(2) 0.2175(4) 0.0238(8) Uani d . 1 N
C1 0.6405(6) 0.5578(2) 0.1390(5) 0.0256(9) Uani d . 1 C
H1 0.5816 0.5147 0.1512 0.031 Uiso calc R 1 H
C2 0.5806(6) 0.6099(2) 0.0403(4) 0.0247(9) Uani d . 1 C
H2 0.4836 0.6015 -0.0145 0.030 Uiso calc R 1 H
C3 0.6626(6) 0.6741(3) 0.0224(4) 0.0247(10) Uani d . 1 C
C4 0.8053(6) 0.6830(3) 0.1042(5) 0.0285(10) Uani d . 1 C
H4 0.8654 0.7261 0.0954 0.034 Uiso calc R 1 H
C5 0.8590(6) 0.6273(3) 0.1998(5) 0.0268(10) Uani d . 1 C
H5 0.9570 0.6335 0.2542 0.032 Uiso calc R 1 H
C6 0.5975(7) 0.7327(3) -0.0802(5) 0.0391(14) Uani d . 1 C
H6A 0.4984 0.7498 -0.0602 0.059 Uiso calc R 1 H
H6B 0.5834 0.7112 -0.1719 0.059 Uiso calc R 1 H
H6C 0.6682 0.7751 -0.0751 0.059 Uiso calc R 1 H
N11 0.7301(5) 0.4303(2) 0.7932(4) 0.0224(8) Uani d . 1 N
C11 0.7008(6) 0.3573(2) 0.7799(4) 0.0241(10) Uani d . 1 C
H11 0.6448 0.3399 0.6961 0.029 Uiso calc R 1 H
C12 0.7476(6) 0.3053(2) 0.8821(4) 0.0250(10) Uani d . 1 C
H12 0.7255 0.2538 0.8662 0.030 Uiso calc R 1 H
C13 0.8269(6) 0.3284(3) 1.0075(5) 0.0257(10) Uani d . 1 C
C14 0.8568(6) 0.4045(2) 1.0217(4) 0.0240(9) Uani d . 1 C
H14 0.9107 0.4233 1.1053 0.029 Uiso calc R 1 H
C15 0.8087(5) 0.4531(2) 0.9148(4) 0.0215(9) Uani d . 1 C
H15 0.8318 0.5047 0.9273 0.026 Uiso calc R 1 H
C16 0.8773(7) 0.2746(3) 1.1210(5) 0.0389(13) Uani d . 1 C
H16A 0.8436 0.2241 1.0921 0.058 Uiso calc R 1 H
H16B 0.8321 0.2890 1.2006 0.058 Uiso calc R 1 H
H16C 0.9892 0.2756 1.1446 0.058 Uiso calc R 1 H

loop_
_atom_site_aniso_label
_atom_site_aniso_U_11
_atom_site_aniso_U_22
_atom_site_aniso_U_33
_atom_site_aniso_U_12
_atom_site_aniso_U_13
_atom_site_aniso_U_23
Ag1 0.0301(3) 0.0326(2) 0.0324(2) 0.00621(17) -0.00425(17) 0.00059(15)
Ag2 0.0326(3) 0.0283(2) 0.0347(2) 0.00393(17) 0.00147(17) 0.00641(14)
Br1 0.0248(3) 0.0218(2) 0.0311(2) 0.00221(17) -0.0012(2) -0.00182(17)
Br2 0.0222(3) 0.0217(2) 0.0343(3) 0.00100(17) -0.0004(2) -0.00518(17)
N1 0.021(2) 0.0229(19) 0.0256(19) 0.0008(16) -0.0004(16) -0.0018(14)
C1 0.021(3) 0.025(2) 0.030(2) 0.0006(18) 0.0001(19) -0.0004(17)
C2 0.023(3) 0.024(2) 0.026(2) 0.0026(17) -0.0005(18) -0.0034(16)
C3 0.025(3) 0.027(2) 0.023(2) 0.0029(18) 0.0074(18) 0.0019(16)
C4 0.023(3) 0.028(2) 0.035(2) -0.0063(19) 0.006(2) -0.0014(18)
C5 0.018(3) 0.032(2) 0.028(2) -0.0022(19) -0.0013(19) -0.0048(18)
C6 0.045(4) 0.031(3) 0.040(3) -0.003(2) 0.004(3) 0.014(2)
N11 0.023(2) 0.0226(18) 0.0218(17) 0.0011(16) 0.0046(16) 0.0029(14)
C11 0.028(3) 0.021(2) 0.022(2) -0.0027(18) 0.0011(18) -0.0033(15)
C12 0.027(3) 0.018(2) 0.029(2) 0.0001(17) 0.0030(19) 0.0035(16)
C13 0.020(3) 0.029(2) 0.028(2) 0.0022(19) 0.0029(19) 0.0042(17)
C14 0.023(3) 0.026(2) 0.0221(19) -0.0037(17) 0.0026(18) -0.0019(16)
C15 0.020(3) 0.0203(19) 0.0239(19) -0.0028(15) 0.0012(17) -0.0058(15)
C16 0.043(4) 0.037(3) 0.032(3) 0.000(2) -0.008(2) 0.011(2)

loop_
_atom_type_symbol
_atom_type_description
_atom_type_scat_dispersion_real
_atom_type_scat_dispersion_imag
_atom_type_scat_source
C C 0.0033 0.0016 'International Tables Vol C Tables 4.2.6.8 and 6.1.1.4'
H H 0.0000 0.0000 'International Tables Vol C Tables 4.2.6.8 and 6.1.1.4'
N N 0.0061 0.0033 'International Tables Vol C Tables 4.2.6.8 and 6.1.1.4'
Br Br -0.2901 2.4595 'International Tables Vol C Tables 4.2.6.8 and 6.1.1.4'
Ag Ag -0.8971 1.1015 'International Tables Vol C Tables 4.2.6.8 and 6.1.1.4'

loop_
_geom_angle_atom_site_label_1
_geom_angle_atom_site_label_2
_geom_angle_atom_site_label_3
_geom_angle_site_symmetry_1
_geom_angle_site_symmetry_3
_geom_angle
_geom_angle_publ_flag
N1 Ag1 Br2 . 3_766 120.68(10) y
N1 Ag1 Br1 . . 102.63(11) y
Br2 Ag1 Br1 3_766 . 113.166(18) y
N1 Ag1 Br2 . . 94.61(9) y
Br2 Ag1 Br2 3_766 . 111.811(19) y
Br1 Ag1 Br2 . . 112.45(2) y
N1 Ag1 Ag1 . 3_766 120.83(10) y
Br2 Ag1 Ag1 3_766 3_766 58.891(18) y
Br1 Ag1 Ag1 . 3_766 133.65(2) y
Br2 Ag1 Ag1 . 3_766 52.920(16) y
N1 Ag1 Ag2 . . 108.33(10) y
Br2 Ag1 Ag2 3_766 . 130.481(17) y
Br1 Ag1 Ag2 . . 58.250(15) y
Br2 Ag1 Ag2 . . 54.302(15) y
Ag1 Ag1 Ag2 3_766 . 91.131(18) y
N11 Ag2 Br1 . 3_666 124.10(10) y
N11 Ag2 Br2 . . 104.56(10) y
Br1 Ag2 Br2 3_666 . 108.030(18) y
N11 Ag2 Br1 . . 98.36(9) y
Br1 Ag2 Br1 3_666 . 109.397(19) y
Br2 Ag2 Br1 . . 112.05(2) y
N11 Ag2 Ag1 . . 107.76(10) y
Br1 Ag2 Ag1 3_666 . 127.949(17) y
Br2 Ag2 Ag1 . . 57.825(14) y
Br1 Ag2 Ag1 . . 54.323(15) y
N11 Ag2 Ag2 . 3_666 126.68(10) y
Br1 Ag2 Ag2 3_666 3_666 57.575(17) y
Br2 Ag2 Ag2 . 3_666 126.43(2) y
Br1 Ag2 Ag2 . 3_666 51.822(16) y
Ag1 Ag2 Ag2 . 3_666 89.461(18) y
Ag2 Br1 Ag1 3_666 . 110.57(2) y
Ag2 Br1 Ag2 3_666 . 70.603(19) y
Ag1 Br1 Ag2 . . 67.427(16) y
Ag1 Br2 Ag2 3_766 . 110.69(2) y
Ag1 Br2 Ag1 3_766 . 68.189(19) y
Ag2 Br2 Ag1 . . 67.873(17) y
C5 N1 C1 . . 118.0(4) n
C5 N1 Ag1 . . 121.6(3) n
C1 N1 Ag1 . . 119.9(3) n
N1 C1 C2 . . 122.5(4) n
N1 C1 H1 . . 118.7 n
C2 C1 H1 . . 118.7 n
C3 C2 C1 . . 119.9(5) n
C3 C2 H2 . . 120.0 n
C1 C2 H2 . . 120.0 n
C2 C3 C4 . . 117.5(4) n
C2 C3 C6 . . 120.9(5) n
C4 C3 C6 . . 121.6(5) n
C3 C4 C5 . . 119.2(4) n
C3 C4 H4 . . 120.4 n
C5 C4 H4 . . 120.4 n
N1 C5 C4 . . 122.8(5) n
N1 C5 H5 . . 118.6 n
C4 C5 H5 . . 118.6 n
C3 C6 H6A . . 109.5 n
C3 C6 H6B . . 109.5 n
H6A C6 H6B . . 109.5 n
C3 C6 H6C . . 109.5 n
H6A C6 H6C . . 109.5 n
H6B C6 H6C . . 109.5 n
C11 N11 C15 . . 116.5(4) n
C11 N11 Ag2 . . 120.0(3) n
C15 N11 Ag2 . . 123.6(3) n
N11 C11 C12 . . 123.6(4) n
N11 C11 H11 . . 118.2 n
C12 C11 H11 . . 118.2 n
C13 C12 C11 . . 120.2(4) n
C13 C12 H12 . . 119.9 n
C11 C12 H12 . . 119.9 n
C14 C13 C12 . . 116.3(4) n
C14 C13 C16 . . 121.7(5) n
C12 C13 C16 . . 122.0(4) n
C15 C14 C13 . . 120.4(4) n
C15 C14 H14 . . 119.8 n
C13 C14 H14 . . 119.8 n
N11 C15 C14 . . 123.0(4) n
N11 C15 H15 . . 118.5 n
C14 C15 H15 . . 118.5 n
C13 C16 H16A . . 109.5 n
C13 C16 H16B . . 109.5 n
H16A C16 H16B . . 109.5 n
C13 C16 H16C . . 109.5 n
H16A C16 H16C . . 109.5 n
H16B C16 H16C . . 109.5 n

loop_
_geom_bond_atom_site_label_1
_geom_bond_atom_site_label_2
_geom_bond_site_symmetry_2
_geom_bond_distance
_geom_bond_publ_flag
Ag1 N1 . 2.307(4) y
Ag1 Br2 3_766 2.6460(7) y
Ag1 Br1 . 2.7340(7) y
Ag1 Br2 . 2.8397(6) y
Ag1 Ag1 3_766 3.0792(8) y
Ag1 Ag2 . 3.1078(6) y
Ag2 N11 . 2.302(4) y
Ag2 Br1 3_666 2.6654(7) y
Ag2 Br2 . 2.7245(7) y
Ag2 Br1 . 2.8620(6) y
Ag2 Ag2 3_666 3.1982(9) y
Br1 Ag2 3_666 2.6654(7) n
Br2 Ag1 3_766 2.6460(7) n
N1 C5 . 1.334(6) n
N1 C1 . 1.344(6) n
C1 C2 . 1.395(6) n
C1 H1 . 0.9500 n
C2 C3 . 1.386(7) n
C2 H2 . 0.9500 n
C3 C4 . 1.394(7) n
C3 C6 . 1.509(7) n
C4 C5 . 1.405(7) n
C4 H4 . 0.9500 n
C5 H5 . 0.9500 n
C6 H6A . 0.9800 n
C6 H6B . 0.9800 n
C6 H6C . 0.9800 n
N11 C11 . 1.332(6) n
N11 C15 . 1.356(6) n
C11 C12 . 1.391(6) n
C11 H11 . 0.9500 n
C12 C13 . 1.390(6) n
C12 H12 . 0.9500 n
C13 C14 . 1.389(6) n
C13 C16 . 1.495(7) n
C14 C15 . 1.385(6) n
C14 H14 . 0.9500 n
C15 H15 . 0.9500 n
C16 H16A . 0.9800 n
C16 H16B . 0.9800 n
C16 H16C . 0.9800 n
